data_4505473
loop_
_publ_author_name
'Chen, Zhi'
'Gao, Dong-Liang'
'Diao, Chun-Hua'
'Liu, Yue'
'Ren, Jia'
'Chen, Ji'
'Zhao, Bin'
'Shi, Wei'
'Cheng, Peng'

_publ_section_title
;
 Syntheses, Structures Tuned by 4,4&#x2032;-Bipyridine and Magnetic
 Properties of a Series of Transition Metal Compounds
 Containingo-Carboxylphenoxyacetate Acid
;
_journal_issue 3
_journal_name_full 'Crystal Growth &amp; Design'
_journal_page_first 1201
_journal_paper_doi 10.1021/cg201197k
_journal_volume 12
_journal_year 2012
_chemical_formula_sum 'C14 H10 Cu N O5'
_chemical_formula_weight 335.78
_chemical_name_systematic
; 
 ? 
;
_space_group_IT_number 14
_symmetry_cell_setting monoclinic
_symmetry_space_group_name_Hall '-P 2ybc'
_symmetry_space_group_name_H-M 'P 1 21/c 1'
_atom_sites_solution_hydrogens geom
_atom_sites_solution_primary direct
_atom_sites_solution_secondary difmap
_audit_creation_method SHELXL-97
_cell_angle_alpha 90.00
_cell_angle_beta 106.19(2)
_cell_angle_gamma 90.00
_cell_formula_units_Z 4
_cell_length_a 7.485(3)
_cell_length_b 31.617(13)
_cell_length_c 5.169(2)
_cell_measurement_reflns_used 3371
_cell_measurement_temperature 293(2)
_cell_measurement_theta_max 27.67
_cell_measurement_theta_min 3.12
_cell_volume 1174.7(8)
_computing_cell_refinement 'Bruker SMART'
_computing_data_collection 'Bruker SMART'
_computing_data_reduction 'Bruker SAINT'
_computing_molecular_graphics 'Bruker SHELXTL'
_computing_publication_material 'Bruker SHELXTL'
_computing_structure_refinement 'SHELXL-97 (Sheldrick, 1997)'
_computing_structure_solution 'SHELXS-97 (Sheldrick, 1990)'
_diffrn_ambient_temperature 293(2)
_diffrn_measured_fraction_theta_full 0.993
_diffrn_measured_fraction_theta_max 0.993
_diffrn_measurement_device_type 'CCD area detector'
_diffrn_measurement_method 'phi and omega scans'
_diffrn_radiation_monochromator graphite
_diffrn_radiation_source 'fine-focus sealed tube'
_diffrn_radiation_type MoK\a
_diffrn_radiation_wavelength 0.71075
_diffrn_reflns_av_R_equivalents 0.0423
_diffrn_reflns_av_sigmaI/netI 0.0397
_diffrn_reflns_limit_h_max 8
_diffrn_reflns_limit_h_min -8
_diffrn_reflns_limit_k_max 37
_diffrn_reflns_limit_k_min -37
_diffrn_reflns_limit_l_max 6
_diffrn_reflns_limit_l_min -5
_diffrn_reflns_number 6687
_diffrn_reflns_theta_full 25.01
_diffrn_reflns_theta_max 25.01
_diffrn_reflns_theta_min 3.11
_exptl_absorpt_coefficient_mu 1.883
_exptl_absorpt_correction_T_max 0.7046
_exptl_absorpt_correction_T_min 0.7046
_exptl_absorpt_correction_type multi-scan
_exptl_absorpt_process_details SADABS
_exptl_crystal_colour colorless
_exptl_crystal_density_diffrn 1.899
_exptl_crystal_density_meas ?
_exptl_crystal_density_method 'not measured'
_exptl_crystal_description block
_exptl_crystal_F_000 680
_exptl_crystal_size_max 0.20
_exptl_crystal_size_mid 0.20
_exptl_crystal_size_min 0.20
_refine_diff_density_max 0.501
_refine_diff_density_min -0.504
_refine_diff_density_rms 0.078
_refine_ls_extinction_method none
_refine_ls_goodness_of_fit_ref 1.149
_refine_ls_hydrogen_treatment none
_refine_ls_matrix_type full
_refine_ls_number_parameters 190
_refine_ls_number_reflns 2051
_refine_ls_number_restraints 0
_refine_ls_restrained_S_all 1.149
_refine_ls_R_factor_all 0.0492
_refine_ls_R_factor_gt 0.0409
_refine_ls_shift/su_max 0.004
_refine_ls_shift/su_mean 0.001
_refine_ls_structure_factor_coef Fsqd
_refine_ls_weighting_details 'calc w=1/[\s^2^(Fo^2^)+(0.0492P)^2^+0.5873P] where P=(Fo^2^+2Fc^2^)/3'
_refine_ls_weighting_scheme calc
_refine_ls_wR_factor_gt 0.0969
_refine_ls_wR_factor_ref 0.1004
_reflns_number_gt 1812
_reflns_number_total 2051
_reflns_threshold_expression >2sigma(I)
_cod_data_source_file cg201197k_si_002.cif
_cod_data_source_block 1
_cod_depositor_comments
;
The following automatic conversions were performed:

'_symmetry_cell_setting' value 'Monoclinic' changed to 'monoclinic'
according to /home/saulius/struct/CIF-dictionaries/cif_core.dic
dictionary named 'cif_core.dic' version 2.4.1 from 2010-06-29.

Automatic conversion script
Id: cif_fix_values 1715 2011-07-08 13:25:40Z adriana 

The following automatic conversions were performed:

'_exptl_crystal_density_meas' value 'none' was changed to '?' - the
value is perceived as not measured.

Automatic conversion script
Id: cif_fix_values 3008 2015-01-20 13:52:24Z robertas 
;
_cod_original_sg_symbol_H-M P21/c
_cod_database_code 4505473

loop_
_symmetry_equiv_pos_as_xyz
'x, y, z'
'-x, y+1/2, -z+1/2'
'-x, -y, -z'
'x, -y-1/2, z-1/2'

loop_
_atom_site_label
_atom_site_type_symbol
_atom_site_fract_x
_atom_site_fract_y
_atom_site_fract_z
_atom_site_U_iso_or_equiv
_atom_site_adp_type
_atom_site_occupancy
_atom_site_symmetry_multiplicity
_atom_site_calc_flag
_atom_site_refinement_flags
Cu1 Cu 0.92265(6) 0.112152(11) -0.09761(8) 0.02461(17) Uani 1 1 d .
O1 O 1.0167(3) 0.14857(6) -0.3198(5) 0.0301(6) Uani 1 1 d .
O2 O 0.9990(4) 0.21206(7) -0.4994(6) 0.0421(7) Uani 1 1 d .
O3 O 0.8319(3) 0.08430(7) 0.1599(5) 0.0315(6) Uani 1 1 d .
O4 O 0.7326(3) 0.07920(7) 0.5192(5) 0.0315(6) Uani 1 1 d .
O5 O 0.7679(3) 0.16280(6) -0.0769(5) 0.0279(5) Uani 1 1 d .
N1 N 1.1294(4) 0.07102(8) -0.0579(5) 0.0250(6) Uani 1 1 d .
C1 C 0.3634(5) 0.20243(11) 0.1115(7) 0.0338(8) Uani 1 1 d .
H1 H 0.2808 0.2250 0.0720 0.041 Uiso 1 1 calc R
C2 C 0.3420(5) 0.17196(12) 0.2868(8) 0.0377(9) Uani 1 1 d .
H2 H 0.2453 0.1736 0.3669 0.045 Uiso 1 1 calc R
C3 C 0.4643(5) 0.13904(11) 0.3432(7) 0.0333(8) Uani 1 1 d .
H3 H 0.4504 0.1186 0.4654 0.040 Uiso 1 1 calc R
C4 C 0.6088(5) 0.13484(10) 0.2253(7) 0.0248(7) Uani 1 1 d .
C5 C 0.6260(5) 0.16624(10) 0.0469(6) 0.0239(7) Uani 1 1 d .
C6 C 0.5064(5) 0.20006(10) -0.0078(7) 0.0317(8) Uani 1 1 d .
H6 H 0.5217 0.2212 -0.1246 0.038 Uiso 1 1 calc R
C7 C 0.7329(5) 0.09729(10) 0.3085(7) 0.0244(7) Uani 1 1 d .
C8 C 0.8087(5) 0.19834(9) -0.2218(7) 0.0299(8) Uani 1 1 d .
H8A H 0.8542 0.2216 -0.0987 0.036 Uiso 1 1 calc R
H8B H 0.6965 0.2076 -0.3549 0.036 Uiso 1 1 calc R
C9 C 0.9532(5) 0.18599(10) -0.3589(7) 0.0277(8) Uani 1 1 d .
C10 C 1.1556(5) 0.03849(10) 0.1109(7) 0.0324(8) Uani 1 1 d .
H10 H 1.0737 0.0347 0.2152 0.039 Uiso 1 1 calc R
C11 C 1.2982(5) 0.01038(10) 0.1376(7) 0.0350(9) Uani 1 1 d .
H11 H 1.3113 -0.0119 0.2589 0.042 Uiso 1 1 calc R
C12 C 1.4221(4) 0.01465(9) -0.0120(7) 0.0243(7) Uani 1 1 d .
C13 C 1.3939(5) 0.04873(11) -0.1854(8) 0.0352(9) Uani 1 1 d .
H13 H 1.4751 0.0535 -0.2897 0.042 Uiso 1 1 calc R
C14 C 1.2489(5) 0.07537(11) -0.2048(8) 0.0384(9) Uani 1 1 d .
H14 H 1.2320 0.0977 -0.3263 0.046 Uiso 1 1 calc R

loop_
_atom_site_aniso_label
_atom_site_aniso_U_11
_atom_site_aniso_U_22
_atom_site_aniso_U_33
_atom_site_aniso_U_23
_atom_site_aniso_U_13
_atom_site_aniso_U_12
Cu1 0.0260(3) 0.0232(2) 0.0280(3) 0.00609(15) 0.0130(2) 0.00662(16)
O1 0.0309(14) 0.0230(11) 0.0416(15) 0.0073(10) 0.0187(12) 0.0079(10)
O2 0.0487(17) 0.0317(13) 0.0584(17) 0.0164(12) 0.0357(15) 0.0080(12)
O3 0.0401(15) 0.0271(11) 0.0341(14) 0.0079(10) 0.0216(12) 0.0088(10)
O4 0.0346(14) 0.0348(12) 0.0278(13) 0.0079(10) 0.0131(11) 0.0005(11)
O5 0.0341(14) 0.0211(10) 0.0357(14) 0.0058(10) 0.0219(11) 0.0081(10)
N1 0.0246(16) 0.0247(13) 0.0263(15) 0.0021(11) 0.0080(13) 0.0048(11)
C1 0.023(2) 0.0374(19) 0.041(2) -0.0085(16) 0.0092(17) 0.0069(15)
C2 0.027(2) 0.047(2) 0.044(2) -0.0052(18) 0.0189(19) 0.0020(16)
C3 0.031(2) 0.0389(19) 0.035(2) 0.0006(15) 0.0164(17) -0.0011(15)
C4 0.0240(18) 0.0285(17) 0.0228(17) -0.0024(13) 0.0080(14) -0.0011(14)
C5 0.0236(18) 0.0266(16) 0.0233(17) -0.0020(13) 0.0098(14) 0.0032(13)
C6 0.031(2) 0.0312(18) 0.0342(19) -0.0010(15) 0.0116(17) 0.0026(15)
C7 0.0235(18) 0.0253(15) 0.0245(18) 0.0006(13) 0.0070(15) -0.0027(13)
C8 0.036(2) 0.0218(16) 0.0361(19) 0.0037(14) 0.0166(17) 0.0015(14)
C9 0.0247(19) 0.0303(17) 0.0286(18) 0.0039(14) 0.0081(15) 0.0005(14)
C10 0.031(2) 0.0303(17) 0.043(2) 0.0089(15) 0.0212(18) 0.0097(15)
C11 0.038(2) 0.0278(17) 0.047(2) 0.0122(15) 0.024(2) 0.0118(15)
C12 0.0240(19) 0.0228(15) 0.0259(17) -0.0018(12) 0.0068(15) 0.0009(13)
C13 0.036(2) 0.0374(19) 0.041(2) 0.0143(16) 0.0257(18) 0.0159(16)
C14 0.041(2) 0.0381(19) 0.042(2) 0.0197(17) 0.022(2) 0.0164(17)

loop_
_atom_type_symbol
_atom_type_description
_atom_type_scat_dispersion_real
_atom_type_scat_dispersion_imag
_atom_type_scat_source
C C 0.0033 0.0016 'International Tables Vol C Tables 4.2.6.8 and 6.1.1.4'
H H 0.0000 0.0000 'International Tables Vol C Tables 4.2.6.8 and 6.1.1.4'
Cu Cu 0.3201 1.2651 'International Tables Vol C Tables 4.2.6.8 and 6.1.1.4'
N N 0.0061 0.0033 'International Tables Vol C Tables 4.2.6.8 and 6.1.1.4'
O O 0.0106 0.0060 'International Tables Vol C Tables 4.2.6.8 and 6.1.1.4'

loop_
_geom_angle_atom_site_label_1
_geom_angle_atom_site_label_2
_geom_angle_atom_site_label_3
_geom_angle
_geom_angle_site_symmetry_3
O3 Cu1 O1 170.16(10) .
O3 Cu1 N1 92.59(11) .
O1 Cu1 N1 92.88(10) .
O3 Cu1 O5 90.47(9) .
O1 Cu1 O5 82.19(9) .
N1 Cu1 O5 164.97(11) .
O3 Cu1 O4 97.87(10) 1_554
O1 Cu1 O4 89.91(10) 1_554
N1 Cu1 O4 93.92(10) 1_554
O5 Cu1 O4 100.24(10) 1_554
C9 O1 Cu1 118.5(2) .
C7 O3 Cu1 131.6(2) .
C7 O4 Cu1 113.1(2) 1_556
C5 O5 C8 118.8(2) .
C5 O5 Cu1 128.10(18) .
C8 O5 Cu1 112.99(18) .
C14 N1 C10 117.0(3) .
C14 N1 Cu1 120.0(2) .
C10 N1 Cu1 122.9(2) .
C2 C1 C6 120.6(3) .
C2 C1 H1 119.7 .
C6 C1 H1 119.7 .
C1 C2 C3 119.1(3) .
C1 C2 H2 120.5 .
C3 C2 H2 120.5 .
C2 C3 C4 122.6(3) .
C2 C3 H3 118.7 .
C4 C3 H3 118.7 .
C3 C4 C5 116.9(3) .
C3 C4 C7 116.6(3) .
C5 C4 C7 126.5(3) .
C6 C5 O5 120.3(3) .
C6 C5 C4 121.3(3) .
O5 C5 C4 118.4(3) .
C5 C6 C1 119.6(3) .
C5 C6 H6 120.2 .
C1 C6 H6 120.2 .
O4 C7 O3 121.9(3) .
O4 C7 C4 118.0(3) .
O3 C7 C4 120.1(3) .
O5 C8 C9 109.3(2) .
O5 C8 H8A 109.8 .
C9 C8 H8A 109.8 .
O5 C8 H8B 109.8 .
C9 C8 H8B 109.8 .
H8A C8 H8B 108.3 .
O2 C9 O1 125.1(3) .
O2 C9 C8 117.9(3) .
O1 C9 C8 117.0(3) .
N1 C10 C11 122.6(3) .
N1 C10 H10 118.7 .
C11 C10 H10 118.7 .
C10 C11 C12 120.8(3) .
C10 C11 H11 119.6 .
C12 C11 H11 119.6 .
C11 C12 C13 116.0(3) .
C11 C12 C12 122.5(4) 3_855
C13 C12 C12 121.5(4) 3_855
C14 C13 C12 120.5(3) .
C14 C13 H13 119.7 .
C12 C13 H13 119.7 .
N1 C14 C13 123.0(3) .
N1 C14 H14 118.5 .
C13 C14 H14 118.5 .

loop_
_geom_bond_atom_site_label_1
_geom_bond_atom_site_label_2
_geom_bond_distance
_geom_bond_site_symmetry_2
Cu1 O3 1.875(2) .
Cu1 O1 1.895(2) .
Cu1 N1 1.987(3) .
Cu1 O5 1.997(2) .
Cu1 O4 2.337(3) 1_554
O1 C9 1.270(4) .
O2 C9 1.210(4) .
O3 C7 1.275(4) .
O4 C7 1.230(4) .
O4 Cu1 2.337(3) 1_556
O5 C5 1.389(4) .
O5 C8 1.430(4) .
N1 C14 1.332(4) .
N1 C10 1.328(4) .
C1 C2 1.362(5) .
C1 C6 1.378(5) .
C1 H1 0.9300 .
C2 C3 1.363(5) .
C2 H2 0.9300 .
C3 C4 1.388(5) .
C3 H3 0.9300 .
C4 C5 1.385(4) .
C4 C7 1.495(4) .
C5 C6 1.373(5) .
C6 H6 0.9300 .
C8 C9 1.501(5) .
C8 H8A 0.9700 .
C8 H8B 0.9700 .
C10 C11 1.366(5) .
C10 H10 0.9300 .
C11 C12 1.370(5) .
C11 H11 0.9300 .
C12 C13 1.380(5) .
C12 C12 1.467(6) 3_855
C13 C14 1.355(5) .
C13 H13 0.9300 .
C14 H14 0.9300 .
